data_2240864
loop_
_publ_author_name
'Barany, George'
'Henley, Matthew J.'
'Polski, Lauren A.'
'Schroll, Alayne L.'
'Young, Jr, Victor G.'

_publ_section_title
;
 Crystal structure of bis(<i>N</i>-methyl-<i>N</i>-phenylamino)trisulfane
;
_journal_issue 7
_journal_name_full 'Acta Crystallographica Section E'
_journal_page_first 836
_journal_page_last 839
_journal_paper_doi 10.1107/S2056989015011342
_journal_volume 71
_journal_year 2015
_chemical_formula_iupac 'C14 H16 N2 S3'
_chemical_formula_moiety 'C14 H16 N2 S3'
_chemical_formula_sum 'C14 H16 N2 S3'
_chemical_formula_weight 308.47
_chemical_melting_point 353
_chemical_name_common 03251a
_chemical_name_systematic
;
Bis(<i>N</i>-methyl-<i>N</i>-phenylamino)trisulfane
;
_space_group_IT_number 43
_symmetry_cell_setting orthorhombic
_symmetry_space_group_name_Hall 'F 2 -2d'
_symmetry_space_group_name_H-M 'F d d 2'
_atom_sites_solution_hydrogens geom
_atom_sites_solution_primary direct
_atom_sites_solution_secondary difmap
_audit_creation_method SHELXL-97
_cell_angle_alpha 90.00
_cell_angle_beta 90.00
_cell_angle_gamma 90.00
_cell_formula_units_Z 32
_cell_length_a 19.284(3)
_cell_length_b 56.440(8)
_cell_length_c 11.1695(15)
_cell_measurement_reflns_used 1945
_cell_measurement_temperature 173(2)
_cell_measurement_theta_max 24.93
_cell_measurement_theta_min 2.38
_cell_volume 12157(3)
_computing_cell_refinement
;
SAINT (Bruker, 2001)
;
_computing_data_collection
;
SMART (Bruker, 2001)
;
_computing_data_reduction
;
SAINT (Bruker, 2001)
;
_computing_molecular_graphics
;
Mercury (Macrae <i>et al.</i>,  2008)
;
_computing_publication_material
;
SHELXL97 (Sheldrick, 2008)
;
_computing_structure_refinement
;
SHELXL97 (Sheldrick, 2008)
;
_computing_structure_solution
;
SHELXS97 (Sheldrick, 2008)
;
_diffrn_ambient_temperature 173(2)
_diffrn_measured_fraction_theta_full 0.973
_diffrn_measured_fraction_theta_max 0.973
_diffrn_measurement_device_type 'Bruker SMART CCD area-detector'
_diffrn_measurement_method '\f and \w scans'
_diffrn_radiation_monochromator graphite
_diffrn_radiation_source 'sealed tube'
_diffrn_radiation_type MoK\a
_diffrn_radiation_wavelength 0.71073
_diffrn_reflns_av_R_equivalents 0.0754
_diffrn_reflns_av_sigmaI/netI 0.0823
_diffrn_reflns_limit_h_max 22
_diffrn_reflns_limit_h_min 0
_diffrn_reflns_limit_k_max 67
_diffrn_reflns_limit_k_min 0
_diffrn_reflns_limit_l_max 11
_diffrn_reflns_limit_l_min -13
_diffrn_reflns_number 15884
_diffrn_reflns_theta_full 25.11
_diffrn_reflns_theta_max 25.11
_diffrn_reflns_theta_min 1.44
_exptl_absorpt_coefficient_mu 0.475
_exptl_absorpt_correction_T_max 0.9812
_exptl_absorpt_correction_T_min 0.8904
_exptl_absorpt_correction_type multi-scan
_exptl_absorpt_process_details
;
(SADABS; Bruker, 2001)
;
_exptl_crystal_colour Colorless
_exptl_crystal_density_diffrn 1.348
_exptl_crystal_density_method 'not measured'
_exptl_crystal_description Plate
_exptl_crystal_F_000 5184
_exptl_crystal_size_max 0.25
_exptl_crystal_size_mid 0.22
_exptl_crystal_size_min 0.04
_refine_diff_density_max 0.429
_refine_diff_density_min -0.312
_refine_ls_abs_structure_details
;
2194 Friedel pairs (Flack, 1983)
;
_refine_ls_abs_structure_Flack 0.08(12)
_refine_ls_extinction_method none
_refine_ls_goodness_of_fit_ref 1.062
_refine_ls_hydrogen_treatment constr
_refine_ls_matrix_type full
_refine_ls_number_parameters 347
_refine_ls_number_reflns 4978
_refine_ls_number_restraints 1
_refine_ls_restrained_S_all 1.062
_refine_ls_R_factor_all 0.1192
_refine_ls_R_factor_gt 0.0560
_refine_ls_shift/su_max 0.001
_refine_ls_shift/su_mean 0.000
_refine_ls_structure_factor_coef Fsqd
_refine_ls_weighting_details 'calc w=1/[\s^2^(Fo^2^)+(0.0357P)^2^+36.8709P] where P=(Fo^2^+2Fc^2^)/3'
_refine_ls_weighting_scheme calc
_refine_ls_wR_factor_gt 0.1062
_refine_ls_wR_factor_ref 0.1294
_reflns_number_gt 3097
_reflns_number_total 4978
_reflns_threshold_expression I>2sigma(I)
_cod_data_source_file su5144sup1.cif
_cod_data_source_block I
_cod_database_code 2240864

loop_
_symmetry_equiv_pos_as_xyz
'x, y, z'
'-x, -y, z'
'x+1/4, -y+1/4, z+1/4'
'-x+1/4, y+1/4, z+1/4'
'x, y+1/2, z+1/2'
'-x, -y+1/2, z+1/2'
'x+1/4, -y+3/4, z+3/4'
'-x+1/4, y+3/4, z+3/4'
'x+1/2, y, z+1/2'
'-x+1/2, -y, z+1/2'
'x+3/4, -y+1/4, z+3/4'
'-x+3/4, y+1/4, z+3/4'
'x+1/2, y+1/2, z'
'-x+1/2, -y+1/2, z'
'x+3/4, -y+3/4, z+1/4'
'-x+3/4, y+3/4, z+1/4'

loop_
_atom_site_type_symbol
_atom_site_label
_atom_site_fract_x
_atom_site_fract_y
_atom_site_fract_z
_atom_site_U_iso_or_equiv
_atom_site_adp_type
_atom_site_calc_flag
_atom_site_refinement_flags
_atom_site_occupancy
_atom_site_symmetry_multiplicity
S S1A 0.16203(9) 0.35562(3) 0.42989(17) 0.0509(5) Uani d . 1 1
S S2A 0.13888(9) 0.37674(3) 0.28446(18) 0.0512(5) Uani d . 1 1
S S3A 0.05789(9) 0.39854(3) 0.33839(17) 0.0529(5) Uani d . 1 1
N N1A 0.1096(2) 0.33225(10) 0.4230(5) 0.0430(14) Uani d . 1 1
N N2A 0.0925(3) 0.42227(10) 0.4033(5) 0.0460(14) Uani d . 1 1
C C1A 0.0371(3) 0.33682(13) 0.4515(6) 0.0555(19) Uani d . 1 1
H H1AA 0.0155 0.3222 0.4809 0.083 Uiso calc R 1 1
H H1AB 0.0129 0.3422 0.3794 0.083 Uiso calc R 1 1
H H1AC 0.0343 0.3491 0.5133 0.083 Uiso calc R 1 1
C C2A 0.1179(4) 0.41859(13) 0.5256(6) 0.063(2) Uani d . 1 1
H H2AA 0.1143 0.4334 0.5706 0.095 Uiso calc R 1 1
H H2AB 0.1665 0.4135 0.5230 0.095 Uiso calc R 1 1
H H2AC 0.0899 0.4064 0.5649 0.095 Uiso calc R 1 1
C C3A 0.1249(3) 0.31310(11) 0.3459(6) 0.0428(18) Uani d . 1 1
C C4A 0.1941(3) 0.30690(11) 0.3200(6) 0.0501(19) Uani d . 1 1
H H4AA 0.2307 0.3164 0.3502 0.060 Uiso calc R 1 1
C C5A 0.2096(4) 0.28734(13) 0.2520(7) 0.059(2) Uani d . 1 1
H H5AA 0.2567 0.2832 0.2383 0.071 Uiso calc R 1 1
C C6A 0.1577(4) 0.27368(13) 0.2037(7) 0.056(2) Uani d . 1 1
H H6AA 0.1684 0.2605 0.1544 0.067 Uiso calc R 1 1
C C7A 0.0894(5) 0.27962(12) 0.2284(7) 0.063(2) Uani d . 1 1
H H7AA 0.0531 0.2699 0.1980 0.076 Uiso calc R 1 1
C C8A 0.0733(3) 0.29903(12) 0.2953(7) 0.0514(19) Uani d . 1 1
H H8AA 0.0260 0.3030 0.3076 0.062 Uiso calc R 1 1
C C9A 0.1215(3) 0.44089(11) 0.3334(7) 0.0408(17) Uani d . 1 1
C C10A 0.1734(3) 0.45591(12) 0.3798(6) 0.0458(19) Uani d . 1 1
H H10A 0.1906 0.4533 0.4584 0.055 Uiso calc R 1 1
C C11A 0.1992(3) 0.47418(11) 0.3132(7) 0.052(2) Uani d . 1 1
H H11A 0.2340 0.4841 0.3462 0.062 Uiso calc R 1 1
C C12A 0.1756(4) 0.47837(12) 0.2001(8) 0.055(2) Uani d . 1 1
H H12A 0.1935 0.4912 0.1542 0.066 Uiso calc R 1 1
C C13A 0.1253(4) 0.46368(12) 0.1536(7) 0.055(2) Uani d . 1 1
H H13A 0.1086 0.4665 0.0749 0.066 Uiso calc R 1 1
C C14A 0.0987(4) 0.44514(12) 0.2171(7) 0.0514(19) Uani d . 1 1
H H14A 0.0646 0.4352 0.1821 0.062 Uiso calc R 1 1
S S1B 0.34517(9) 0.60013(3) 0.43382(17) 0.0503(5) Uani d . 1 1
S S2B 0.35517(9) 0.62207(3) 0.28572(18) 0.0504(5) Uani d . 1 1
S S3B 0.44058(9) 0.64310(3) 0.32075(16) 0.0473(5) Uani d . 1 1
N N1B 0.3972(2) 0.57722(9) 0.4127(5) 0.0406(13) Uani d . 1 1
N N2B 0.4133(3) 0.66599(9) 0.3995(5) 0.0410(14) Uani d . 1 1
C C1B 0.4706(3) 0.58075(12) 0.4394(7) 0.056(2) Uani d . 1 1
H H1BA 0.4893 0.5665 0.4775 0.084 Uiso calc R 1 1
H H1BB 0.4758 0.5943 0.4936 0.084 Uiso calc R 1 1
H H1BC 0.4958 0.5839 0.3649 0.084 Uiso calc R 1 1
C C2B 0.3957(4) 0.66091(11) 0.5245(6) 0.0502(18) Uani d . 1 1
H H2BA 0.4010 0.6754 0.5724 0.075 Uiso calc R 1 1
H H2BB 0.4269 0.6486 0.5554 0.075 Uiso calc R 1 1
H H2BC 0.3477 0.6554 0.5293 0.075 Uiso calc R 1 1
C C3B 0.3785(3) 0.55805(10) 0.3387(6) 0.0360(15) Uani d . 1 1
C C4B 0.4264(3) 0.54146(11) 0.2998(6) 0.0470(18) Uani d . 1 1
H H4BA 0.4739 0.5435 0.3201 0.056 Uiso calc R 1 1
C C5B 0.4072(4) 0.52205(12) 0.2322(6) 0.0528(19) Uani d . 1 1
H H5BA 0.4413 0.5108 0.2098 0.063 Uiso calc R 1 1
C C6B 0.3392(4) 0.51874(12) 0.1965(7) 0.052(2) Uani d . 1 1
H H6BA 0.3259 0.5056 0.1486 0.062 Uiso calc R 1 1
C C7B 0.2916(3) 0.53537(11) 0.2336(6) 0.0467(18) Uani d . 1 1
H H7BA 0.2444 0.5335 0.2110 0.056 Uiso calc R 1 1
C C8B 0.3098(3) 0.55452(10) 0.3020(6) 0.0418(16) Uani d . 1 1
H H8BA 0.2753 0.5656 0.3249 0.050 Uiso calc R 1 1
C C9B 0.3837(3) 0.68621(10) 0.3444(7) 0.0369(16) Uani d . 1 1
C C10B 0.3412(3) 0.70186(10) 0.4077(6) 0.0446(18) Uani d . 1 1
H H10B 0.3288 0.6984 0.4881 0.054 Uiso calc R 1 1
C C11B 0.3175(4) 0.72197(13) 0.3558(8) 0.060(2) Uani d . 1 1
H H11B 0.2898 0.7326 0.4015 0.072 Uiso calc R 1 1
C C12B 0.3328(4) 0.72757(12) 0.2363(8) 0.054(2) Uani d . 1 1
H H12B 0.3158 0.7417 0.2003 0.065 Uiso calc R 1 1
C C13B 0.3730(3) 0.71203(11) 0.1735(7) 0.0481(17) Uani d . 1 1
H H13B 0.3840 0.7153 0.0922 0.058 Uiso calc R 1 1
C C14B 0.3981(3) 0.69158(11) 0.2259(7) 0.0436(17) Uani d . 1 1
H H14B 0.4257 0.6810 0.1800 0.052 Uiso calc R 1 1

loop_
_atom_site_aniso_label
_atom_site_aniso_U_11
_atom_site_aniso_U_22
_atom_site_aniso_U_33
_atom_site_aniso_U_12
_atom_site_aniso_U_13
_atom_site_aniso_U_23
S1A 0.0414(11) 0.0603(11) 0.0510(14) 0.0036(8) -0.0136(9) -0.0069(10)
S2A 0.0612(11) 0.0511(10) 0.0414(12) -0.0137(8) 0.0091(10) -0.0026(10)
S3A 0.0373(10) 0.0635(11) 0.0577(14) -0.0058(8) -0.0102(9) 0.0142(10)
N1A 0.032(3) 0.054(3) 0.043(4) 0.006(2) -0.002(3) 0.008(3)
N2A 0.049(3) 0.054(4) 0.035(4) 0.005(3) 0.000(3) 0.001(3)
C1A 0.029(4) 0.085(5) 0.053(5) 0.000(3) 0.002(3) 0.019(4)
C2A 0.070(5) 0.090(5) 0.029(5) 0.029(4) -0.007(4) -0.003(4)
C3A 0.033(4) 0.050(4) 0.046(5) -0.006(3) -0.005(3) 0.017(4)
C4A 0.038(4) 0.055(4) 0.057(6) -0.003(3) -0.008(4) -0.005(4)
C5A 0.058(5) 0.057(5) 0.062(6) -0.004(4) 0.001(4) 0.000(4)
C6A 0.072(6) 0.055(5) 0.041(5) -0.008(4) -0.002(4) 0.006(3)
C7A 0.084(6) 0.049(5) 0.056(6) -0.024(4) -0.029(4) 0.018(4)
C8A 0.042(4) 0.053(4) 0.060(6) -0.010(3) -0.015(4) 0.014(4)
C9A 0.030(4) 0.049(4) 0.043(5) 0.014(3) -0.001(3) -0.005(3)
C10A 0.042(4) 0.059(4) 0.037(5) 0.011(3) -0.013(3) -0.018(3)
C11A 0.047(4) 0.035(4) 0.074(7) 0.001(3) -0.012(4) -0.018(4)
C12A 0.061(5) 0.035(4) 0.069(6) 0.005(3) 0.007(4) -0.002(4)
C13A 0.067(5) 0.050(4) 0.050(6) 0.002(4) -0.012(4) 0.000(4)
C14A 0.052(4) 0.050(4) 0.052(6) -0.005(3) -0.019(4) -0.004(4)
S1B 0.0489(11) 0.0517(10) 0.0502(14) -0.0096(8) 0.0123(10) -0.0097(9)
S2B 0.0595(11) 0.0440(10) 0.0476(12) 0.0073(8) -0.0123(10) -0.0093(9)
S3B 0.0400(10) 0.0478(10) 0.0540(14) 0.0062(7) 0.0123(9) 0.0058(8)
N1B 0.039(3) 0.041(3) 0.041(4) -0.011(2) -0.004(3) 0.005(3)
N2B 0.039(3) 0.045(3) 0.039(4) -0.004(2) -0.002(3) -0.002(3)
C1B 0.045(4) 0.061(4) 0.062(6) -0.011(3) -0.016(4) 0.009(4)
C2B 0.057(4) 0.061(4) 0.033(5) -0.014(3) -0.003(4) 0.002(4)
C3B 0.039(4) 0.040(4) 0.028(4) -0.007(3) 0.004(3) 0.007(3)
C4B 0.037(4) 0.057(4) 0.047(5) 0.013(3) 0.000(4) 0.009(4)
C5B 0.050(5) 0.056(4) 0.052(5) 0.016(3) 0.002(4) -0.008(4)
C6B 0.060(5) 0.047(4) 0.049(6) 0.001(3) 0.006(4) -0.001(3)
C7B 0.041(4) 0.050(4) 0.049(5) -0.012(3) -0.001(3) -0.005(3)
C8B 0.034(4) 0.045(4) 0.047(5) 0.004(3) 0.001(3) -0.002(3)
C9B 0.029(3) 0.037(4) 0.045(5) -0.007(3) 0.002(3) -0.014(3)
C10B 0.051(4) 0.045(4) 0.037(5) -0.004(3) 0.001(3) -0.005(3)
C11B 0.061(5) 0.048(5) 0.071(7) 0.003(4) 0.000(5) -0.015(4)
C12B 0.051(4) 0.041(4) 0.071(6) 0.004(3) -0.013(4) -0.007(4)
C13B 0.042(4) 0.057(4) 0.045(5) -0.002(3) 0.005(4) 0.005(4)
C14B 0.044(4) 0.042(4) 0.044(5) 0.004(3) 0.017(3) -0.006(3)

loop_
_atom_type_symbol
_atom_type_description
_atom_type_scat_dispersion_real
_atom_type_scat_dispersion_imag
_atom_type_scat_source
C C 0.0033 0.0016 'International Tables Vol C Tables 4.2.6.8 and 6.1.1.4'
H H 0.0000 0.0000 'International Tables Vol C Tables 4.2.6.8 and 6.1.1.4'
N N 0.0061 0.0033 'International Tables Vol C Tables 4.2.6.8 and 6.1.1.4'
S S 0.1246 0.1234 'International Tables Vol C Tables 4.2.6.8 and 6.1.1.4'

loop_
_geom_angle_atom_site_label_1
_geom_angle_atom_site_label_2
_geom_angle_atom_site_label_3
_geom_angle
N1A S1A S2A 106.9(2)
S1A S2A S3A 106.05(11)
N2A S3A S2A 107.6(2)
C3A N1A C1A 118.0(5)
C3A N1A S1A 120.5(4)
C1A N1A S1A 115.6(4)
C9A N2A C2A 119.0(6)
C9A N2A S3A 120.9(5)
C2A N2A S3A 115.3(5)
N1A C1A H1AA 109.5
N1A C1A H1AB 109.5
H1AA C1A H1AB 109.5
N1A C1A H1AC 109.5
H1AA C1A H1AC 109.5
H1AB C1A H1AC 109.5
N2A C2A H2AA 109.5
N2A C2A H2AB 109.5
H2AA C2A H2AB 109.5
N2A C2A H2AC 109.5
H2AA C2A H2AC 109.5
H2AB C2A H2AC 109.5
C8A C3A C4A 116.9(7)
C8A C3A N1A 122.3(6)
C4A C3A N1A 120.8(6)
C5A C4A C3A 121.2(6)
C5A C4A H4AA 119.4
C3A C4A H4AA 119.4
C4A C5A C6A 120.7(7)
C4A C5A H5AA 119.6
C6A C5A H5AA 119.6
C5A C6A C7A 118.6(8)
C5A C6A H6AA 120.7
C7A C6A H6AA 120.7
C8A C7A C6A 121.3(7)
C8A C7A H7AA 119.3
C6A C7A H7AA 119.3
C7A C8A C3A 121.2(7)
C7A C8A H8AA 119.4
C3A C8A H8AA 119.4
C14A C9A C10A 117.7(6)
C14A C9A N2A 121.0(6)
C10A C9A N2A 121.4(6)
C11A C10A C9A 120.8(7)
C11A C10A H10A 119.6
C9A C10A H10A 119.6
C12A C11A C10A 121.0(7)
C12A C11A H11A 119.5
C10A C11A H11A 119.5
C11A C12A C13A 118.6(7)
C11A C12A H12A 120.7
C13A C12A H12A 120.7
C14A C13A C12A 122.1(7)
C14A C13A H13A 119.0
C12A C13A H13A 119.0
C13A C14A C9A 119.8(7)
C13A C14A H14A 120.1
C9A C14A H14A 120.1
N1B S1B S2B 107.3(2)
S3B S2B S1B 105.41(11)
N2B S3B S2B 107.2(2)
C3B N1B C1B 118.2(5)
C3B N1B S1B 122.0(4)
C1B N1B S1B 116.9(4)
C9B N2B C2B 118.6(5)
C9B N2B S3B 121.9(5)
C2B N2B S3B 115.4(4)
N1B C1B H1BA 109.5
N1B C1B H1BB 109.5
H1BA C1B H1BB 109.5
N1B C1B H1BC 109.5
H1BA C1B H1BC 109.5
H1BB C1B H1BC 109.5
N2B C2B H2BA 109.5
N2B C2B H2BB 109.5
H2BA C2B H2BB 109.5
N2B C2B H2BC 109.5
H2BA C2B H2BC 109.5
H2BB C2B H2BC 109.5
C4B C3B C8B 116.3(6)
C4B C3B N1B 122.2(6)
C8B C3B N1B 121.5(6)
C5B C4B C3B 121.8(6)
C5B C4B H4BA 119.1
C3B C4B H4BA 119.1
C4B C5B C6B 121.3(6)
C4B C5B H5BA 119.3
C6B C5B H5BA 119.3
C7B C6B C5B 116.9(7)
C7B C6B H6BA 121.5
C5B C6B H6BA 121.5
C8B C7B C6B 122.3(6)
C8B C7B H7BA 118.8
C6B C7B H7BA 118.8
C7B C8B C3B 121.2(6)
C7B C8B H8BA 119.4
C3B C8B H8BA 119.4
C14B C9B C10B 117.5(6)
C14B C9B N2B 120.7(6)
C10B C9B N2B 121.8(7)
C11B C10B C9B 120.8(7)
C11B C10B H10B 119.6
C9B C10B H10B 119.6
C10B C11B C12B 121.6(7)
C10B C11B H11B 119.2
C12B C11B H11B 119.2
C13B C12B C11B 117.6(7)
C13B C12B H12B 121.2
C11B C12B H12B 121.2
C12B C13B C14B 121.2(7)
C12B C13B H13B 119.4
C14B C13B H13B 119.4
C13B C14B C9B 121.2(6)
C13B C14B H14B 119.4
C9B C14B H14B 119.4

loop_
_geom_bond_atom_site_label_1
_geom_bond_atom_site_label_2
_geom_bond_distance
S1A N1A 1.664(5)
S1A S2A 2.064(3)
S2A S3A 2.078(3)
S3A N2A 1.663(6)
N1A C3A 1.413(8)
N1A C1A 1.457(7)
N2A C9A 1.424(8)
N2A C2A 1.465(8)
C1A H1AA 0.9800
C1A H1AB 0.9800
C1A H1AC 0.9800
C2A H2AA 0.9800
C2A H2AB 0.9800
C2A H2AC 0.9800
C3A C8A 1.393(8)
C3A C4A 1.410(9)
C4A C5A 1.373(9)
C4A H4AA 0.9500
C5A C6A 1.373(9)
C5A H5AA 0.9500
C6A C7A 1.388(10)
C6A H6AA 0.9500
C7A C8A 1.362(10)
C7A H7AA 0.9500
C8A H8AA 0.9500
C9A C14A 1.392(9)
C9A C10A 1.410(9)
C10A C11A 1.365(9)
C10A H10A 0.9500
C11A C12A 1.363(10)
C11A H11A 0.9500
C12A C13A 1.378(9)
C12A H12A 0.9500
C13A C14A 1.365(9)
C13A H13A 0.9500
C14A H14A 0.9500
S1B N1B 1.653(5)
S1B S2B 2.076(3)
S2B S3B 2.067(2)
S3B N2B 1.649(5)
N1B C3B 1.408(8)
N1B C1B 1.460(7)
N2B C9B 1.416(8)
N2B C2B 1.465(8)
C1B H1BA 0.9800
C1B H1BB 0.9800
C1B H1BC 0.9800
C2B H2BA 0.9800
C2B H2BB 0.9800
C2B H2BC 0.9800
C3B C4B 1.386(8)
C3B C8B 1.401(8)
C4B C5B 1.381(9)
C4B H4BA 0.9500
C5B C6B 1.383(9)
C5B H5BA 0.9500
C6B C7B 1.377(9)
C6B H6BA 0.9500
C7B C8B 1.369(8)
C7B H7BA 0.9500
C8B H8BA 0.9500
C9B C14B 1.386(9)
C9B C10B 1.396(8)
C10B C11B 1.354(9)
C10B H10B 0.9500
C11B C12B 1.403(10)
C11B H11B 0.9500
C12B C13B 1.365(9)
C12B H12B 0.9500
C13B C14B 1.382(9)
C13B H13B 0.9500
C14B H14B 0.9500

loop_
_geom_hbond_atom_site_label_D
_geom_hbond_atom_site_label_H
_geom_hbond_atom_site_label_A
_geom_hbond_site_symmetry_A
_geom_hbond_distance_DH
_geom_hbond_distance_HA
_geom_hbond_distance_DA
_geom_hbond_angle_DHA
C1A H1AA Cg2 15_455 0.98 2.91 3.810(7) 153
C2A H2AA Cg3 10_565 0.98 2.76 3.658(8) 153
C1B H1BA Cg4 3_565 0.98 2.73 3.575(7) 145
C2B H2BA Cg1 10_565 0.98 2.98 3.870(7) 151

loop_
_geom_torsion_atom_site_label_1
_geom_torsion_atom_site_label_2
_geom_torsion_atom_site_label_3
_geom_torsion_atom_site_label_4
_geom_torsion
N1A S1A S2A S3A 86.6(2)
S1A S2A S3A N2A 87.0(2)
S2A S1A N1A C3A 80.2(5)
S2A S1A N1A C1A -72.2(5)
S2A S3A N2A C9A 77.9(5)
S2A S3A N2A C2A -77.0(5)
C1A N1A C3A C8A 1.3(9)
S1A N1A C3A C8A -150.5(5)
C1A N1A C3A C4A -176.4(6)
S1A N1A C3A C4A 31.7(8)
C8A C3A C4A C5A -2.5(10)
N1A C3A C4A C5A 175.4(6)
C3A C4A C5A C6A 2.3(12)
C4A C5A C6A C7A -2.2(11)
C5A C6A C7A C8A 2.5(11)
C6A C7A C8A C3A -2.8(11)
C4A C3A C8A C7A 2.8(10)
N1A C3A C8A C7A -175.1(6)
C2A N2A C9A C14A -179.5(6)
S3A N2A C9A C14A 26.5(8)
C2A N2A C9A C10A -0.7(8)
S3A N2A C9A C10A -154.7(5)
C14A C9A C10A C11A 1.1(9)
N2A C9A C10A C11A -177.8(6)
C9A C10A C11A C12A -0.1(10)
C10A C11A C12A C13A -0.3(10)
C11A C12A C13A C14A -0.2(11)
C12A C13A C14A C9A 1.1(11)
C10A C9A C14A C13A -1.5(10)
N2A C9A C14A C13A 177.4(6)
N1B S1B S2B S3B -84.6(2)
S1B S2B S3B N2B -85.9(2)
S2B S1B N1B C3B -79.9(5)
S2B S1B N1B C1B 80.3(5)
S2B S3B N2B C9B -83.1(5)
S2B S3B N2B C2B 73.7(5)
C1B N1B C3B C4B 5.8(9)
S1B N1B C3B C4B 165.7(5)
C1B N1B C3B C8B -175.2(6)
S1B N1B C3B C8B -15.3(8)
C8B C3B C4B C5B -2.3(10)
N1B C3B C4B C5B 176.7(6)
C3B C4B C5B C6B 2.4(11)
C4B C5B C6B C7B -1.4(11)
C5B C6B C7B C8B 0.5(11)
C6B C7B C8B C3B -0.6(11)
C4B C3B C8B C7B 1.4(10)
N1B C3B C8B C7B -177.6(6)
C2B N2B C9B C14B -179.3(5)
S3B N2B C9B C14B -23.2(8)
C2B N2B C9B C10B 3.1(9)
S3B N2B C9B C10B 159.1(5)
C14B C9B C10B C11B -2.5(10)
N2B C9B C10B C11B 175.2(6)
C9B C10B C11B C12B 1.8(11)
C10B C11B C12B C13B -0.3(10)
C11B C12B C13B C14B -0.4(10)
C12B C13B C14B C9B -0.4(10)
C10B C9B C14B C13B 1.8(9)
N2B C9B C14B C13B -175.9(6)

_cod_database_fobs_code 2240864
